data_1541252
loop_
_publ_author_name
'Morosin, B.'
'Ginley, D.S.'
'Schirber, J.E.'
'Venturini, E.L.'

_publ_section_title
;
 Crystal structure of Tl Ca2 Ba2 Cu3 O9
;
_journal_name_full 'Physica C (Amsterdam)'
_journal_page_first 587
_journal_page_last 591
_journal_volume 156
_journal_year 1988
_chemical_formula_sum 'Ba2 Ca1.93 Cu2.862 O9 Tl1.07'
_chemical_name_systematic 'Tl1.07 Ca1.93 Ba2 Cu2.862 O9'
_space_group_IT_number 123
_symmetry_space_group_name_Hall '-P 4 2'
_symmetry_space_group_name_H-M 'P 4/m m m'
_cell_angle_alpha 90
_cell_angle_beta 90
_cell_angle_gamma 90
_cell_formula_units_Z 1
_cell_length_a 3.8532
_cell_length_b 3.8532
_cell_length_c 15.9223
_cell_volume 236.401
_citation_journal_id_ASTM PHYCE6
_cod_data_source_file Morosin_PHYCE6_1988_176.cif
_cod_data_source_block Ba2Ca1.93Cu2.862O9Tl1.07
_cod_original_cell_volume 236.4008
_cod_database_code 1541252

loop_
_symmetry_equiv_pos_as_xyz
x,y,z
-y,x,z
-x,-y,z
y,-x,z
x,-y,-z
y,x,-z
-x,y,-z
-y,-x,-z
-x,-y,-z
y,-x,-z
x,y,-z
-y,x,-z
-x,y,z
-y,-x,z
x,-y,z
y,x,z

loop_
_atom_site_label
_atom_site_type_symbol
_atom_site_fract_x
_atom_site_fract_y
_atom_site_fract_z
_atom_site_occupancy
_atom_site_U_iso_or_equiv
Tl2 Tl+3 0.5 0.5 0.3963 0.035 0.0
Ca1 Ca+2 0.5 0.5 0.3963 0.965 0.0
Tl1 Tl+3 0 0 0 1 0.0
O3 O-2 0 0 0.125 1 0.0
Cu2 Cu+2 0 0 0.2985 0.966 0.0
O2 O-2 0.5 0 0.304 1 0.0
O1 O-2 0.5 0 0.5 1 0.0
Ba1 Ba+2 0.5 0.5 0.172 1 0.0
O4 O-2 0.5 0.5 0 1 0.0
Cu1 Cu+3 0 0 0.5 0.93 0.0
